data_7052829
loop_
_publ_author_name
'Chmielewski, Marcin K.'
'Tykarska, Ewa'
'Markiewicz, Wojciech T.'
'Rypniewski, Wojciech'

_publ_section_title
;
 Engineering N-(2-pyridyl)aminoethyl alcohols as potential precursors of
 thermolabile protecting groups
;
_journal_issue 3
_journal_name_full 'New Journal of Chemistry'
_journal_page_first 603
_journal_paper_doi 10.1039/c1nj20584f
_journal_volume 36
_journal_year 2012
_chemical_formula_moiety 'C14 H16 N2 O'
_chemical_formula_sum 'C14 H16 N2 O'
_chemical_formula_weight 228.29
_chemical_name_systematic
;
N-(2-pyridyl)N-benzylaminoethanol
;
_space_group_IT_number 14
_symmetry_cell_setting monoclinic
_symmetry_space_group_name_Hall '-P 2yn'
_symmetry_space_group_name_H-M 'P 1 21/n 1'
_atom_sites_solution_hydrogens geom
_atom_sites_solution_primary direct
_atom_sites_solution_secondary difmap
_audit_creation_method SHELXL-97
_audit_update_record
;
2011-02-07 # Formatted by publCIF
;
_cell_angle_alpha 90.00
_cell_angle_beta 99.58(3)
_cell_angle_gamma 90.00
_cell_formula_units_Z 4
_cell_length_a 10.756(2)
_cell_length_b 5.9260(12)
_cell_length_c 18.840(4)
_cell_measurement_temperature 100(2)
_cell_volume 1184.1(4)
_computing_molecular_graphics
;
ORTEP-3 for Windows - Version 2.00, Univ. of Glasgow 2008.
Mercury CSD 2.3 - new features for the visualization and investigation
of crystal structures, C. F. Macrae, I. J. Bruno, J. A. Chisholm,
P. R. Edgington, P. McCabe, E. Pidcock, L. Rodriguez-Monge, R. Taylor,
J. van de Streek and P. A. Wood, J. Appl. Cryst., 41, 466-470, 2008.
;
_computing_publication_material 'Shelxl-97 (Sheldrick, 1997)'
_computing_structure_refinement 'SHELXL-97 (Sheldrick, 1997)'
_computing_structure_solution 'SHELXS-97 (Sheldrick, 1997)'
_diffrn_ambient_temperature 100(2)
_diffrn_measured_fraction_theta_full 0.995
_diffrn_measured_fraction_theta_max 0.995
_diffrn_radiation_monochromator graphite
_diffrn_radiation_source 'fine-focus sealed tube'
_diffrn_radiation_type synchrotron
_diffrn_radiation_wavelength 0.81620
_diffrn_reflns_av_R_equivalents 0.0000
_diffrn_reflns_av_sigmaI/netI 0.0185
_diffrn_reflns_limit_h_max 14
_diffrn_reflns_limit_h_min 0
_diffrn_reflns_limit_k_max 7
_diffrn_reflns_limit_k_min 0
_diffrn_reflns_limit_l_max 24
_diffrn_reflns_limit_l_min -24
_diffrn_reflns_number 2806
_diffrn_reflns_theta_full 32.47
_diffrn_reflns_theta_max 32.47
_diffrn_reflns_theta_min 2.52
_exptl_absorpt_coefficient_mu 0.082
_exptl_crystal_density_diffrn 1.281
_exptl_crystal_density_method 'not measured'
_exptl_crystal_F_000 488
_refine_diff_density_max 0.171
_refine_diff_density_min -0.293
_refine_diff_density_rms 0.056
_refine_ls_extinction_method none
_refine_ls_goodness_of_fit_ref 1.092
_refine_ls_hydrogen_treatment constr
_refine_ls_matrix_type full
_refine_ls_number_parameters 154
_refine_ls_number_reflns 2806
_refine_ls_number_restraints 0
_refine_ls_restrained_S_all 1.092
_refine_ls_R_factor_all 0.0454
_refine_ls_R_factor_gt 0.0449
_refine_ls_shift/su_max 0.000
_refine_ls_shift/su_mean 0.000
_refine_ls_structure_factor_coef Fsqd
_refine_ls_weighting_details 'calc w=1/[\s^2^(Fo^2^)+(0.0698P)^2^+0.3233P] where P=(Fo^2^+2Fc^2^)/3'
_refine_ls_weighting_scheme calc
_refine_ls_wR_factor_gt 0.1207
_refine_ls_wR_factor_ref 0.1213
_reflns_number_gt 2732
_reflns_number_total 2806
_reflns_threshold_expression >2sigma(I)
_cod_data_source_file c1nj20584f.txt
_cod_data_source_block 1
_cod_depositor_comments
;
The following automatic conversions were performed:

'_symmetry_cell_setting' value 'Monoclinic' changed to 'monoclinic'
according to /home/saulius/struct/CIF-dictionaries/cif_core.dic
dictionary named 'cif_core.dic' version 2.4.1 from 2010-06-29.

Automatic conversion script
Id: cif_fix_values 1715 2011-07-08 13:25:40Z adriana 
;
_cod_original_sg_symbol_H-M P2(1)/n
_cod_database_code 7052829

loop_
_symmetry_equiv_pos_as_xyz
'x, y, z'
'-x+1/2, y+1/2, -z+1/2'
'-x, -y, -z'
'x-1/2, -y-1/2, z-1/2'

loop_
_atom_site_label
_atom_site_type_symbol
_atom_site_fract_x
_atom_site_fract_y
_atom_site_fract_z
_atom_site_U_iso_or_equiv
_atom_site_adp_type
_atom_site_occupancy
_atom_site_symmetry_multiplicity
_atom_site_calc_flag
_atom_site_refinement_flags
C2 C -0.02069(8) 0.42827(15) 0.22393(5) 0.0194(2) Uani 1 1 d .
C3 C -0.09844(9) 0.24248(17) 0.23385(5) 0.0234(2) Uani 1 1 d .
H3 H -0.1110 0.1265 0.2002 0.028 Uiso 1 1 calc R
C4 C -0.15535(9) 0.23567(18) 0.29425(5) 0.0261(2) Uani 1 1 d .
H4 H -0.2064 0.1142 0.3017 0.031 Uiso 1 1 calc R
C5 C -0.13611(9) 0.41117(19) 0.34399(5) 0.0267(2) Uani 1 1 d .
H5 H -0.1747 0.4113 0.3847 0.032 Uiso 1 1 calc R
C6 C -0.05792(9) 0.58442(18) 0.33071(5) 0.0243(2) Uani 1 1 d .
H6 H -0.0445 0.7017 0.3639 0.029 Uiso 1 1 calc R
C7 C 0.12651(9) 0.62269(16) 0.15696(5) 0.0207(2) Uani 1 1 d .
H7A H 0.1011 0.7600 0.1787 0.025 Uiso 1 1 calc R
H7B H 0.1258 0.6527 0.1063 0.025 Uiso 1 1 calc R
C8 C 0.25980(9) 0.56315(16) 0.19201(5) 0.0224(2) Uani 1 1 d .
H8A H 0.3166 0.6859 0.1857 0.027 Uiso 1 1 calc R
H8B H 0.2629 0.5387 0.2432 0.027 Uiso 1 1 calc R
C9 C 0.01776(9) 0.26943(17) 0.10951(5) 0.0233(2) Uani 1 1 d .
H9A H 0.0343 0.1248 0.1333 0.028 Uiso 1 1 calc R
H9B H 0.0798 0.2901 0.0781 0.028 Uiso 1 1 calc R
C10 C -0.11247(9) 0.26231(16) 0.06364(5) 0.0206(2) Uani 1 1 d .
C11 C -0.15017(9) 0.06876(16) 0.02350(5) 0.0226(2) Uani 1 1 d .
H11 H -0.0971 -0.0560 0.0272 0.027 Uiso 1 1 calc R
C12 C -0.26621(10) 0.06010(18) -0.02196(5) 0.0261(2) Uani 1 1 d .
H12 H -0.2895 -0.0686 -0.0492 0.031 Uiso 1 1 calc R
C13 C -0.34695(10) 0.24404(19) -0.02656(6) 0.0279(2) Uani 1 1 d .
H13 H -0.4248 0.2387 -0.0566 0.033 Uiso 1 1 calc R
C14 C -0.31117(10) 0.43636(18) 0.01395(6) 0.0274(2) Uani 1 1 d .
H14 H -0.3656 0.5592 0.0113 0.033 Uiso 1 1 calc R
C15 C -0.19440(10) 0.44592(17) 0.05847(5) 0.0237(2) Uani 1 1 d .
H15 H -0.1708 0.5759 0.0850 0.028 Uiso 1 1 calc R
N1 N 0.00049(8) 0.59571(14) 0.27288(4) 0.02077(19) Uani 1 1 d .
N2 N 0.03485(7) 0.44598(14) 0.16379(4) 0.0213(2) Uani 1 1 d .
O1 O 0.29708(7) 0.36394(13) 0.15934(4) 0.02587(19) Uani 1 1 d .
H1 H 0.3596 0.2988 0.1892 0.031 Uiso 1 1 d R

loop_
_atom_site_aniso_label
_atom_site_aniso_U_11
_atom_site_aniso_U_22
_atom_site_aniso_U_33
_atom_site_aniso_U_23
_atom_site_aniso_U_13
_atom_site_aniso_U_12
C2 0.0170(4) 0.0201(4) 0.0200(4) 0.0005(3) 0.0003(3) 0.0022(3)
C3 0.0211(4) 0.0234(5) 0.0245(5) 0.0001(4) 0.0002(4) -0.0015(3)
C4 0.0202(4) 0.0307(5) 0.0264(5) 0.0060(4) 0.0005(4) -0.0041(4)
C5 0.0207(4) 0.0385(6) 0.0208(5) 0.0037(4) 0.0033(3) 0.0013(4)
C6 0.0225(5) 0.0297(5) 0.0204(4) -0.0023(4) 0.0022(3) 0.0022(4)
C7 0.0218(4) 0.0201(4) 0.0200(4) 0.0019(3) 0.0033(3) 0.0005(3)
C8 0.0215(4) 0.0235(5) 0.0217(4) -0.0017(3) 0.0021(3) 0.0002(3)
C9 0.0219(4) 0.0238(5) 0.0239(5) -0.0065(4) 0.0028(3) 0.0017(3)
C10 0.0218(4) 0.0222(5) 0.0181(4) -0.0011(3) 0.0045(3) -0.0013(3)
C11 0.0255(5) 0.0219(5) 0.0212(4) -0.0019(3) 0.0062(4) -0.0016(3)
C12 0.0293(5) 0.0285(5) 0.0207(5) -0.0043(4) 0.0049(4) -0.0076(4)
C13 0.0241(5) 0.0364(6) 0.0220(5) 0.0001(4) 0.0005(4) -0.0037(4)
C14 0.0254(5) 0.0295(5) 0.0264(5) 0.0011(4) 0.0019(4) 0.0035(4)
C15 0.0251(5) 0.0221(5) 0.0235(5) -0.0030(3) 0.0029(4) 0.0000(4)
N1 0.0195(4) 0.0226(4) 0.0197(4) -0.0016(3) 0.0019(3) 0.0004(3)
N2 0.0205(4) 0.0226(4) 0.0208(4) -0.0046(3) 0.0034(3) -0.0023(3)
O1 0.0251(4) 0.0277(4) 0.0234(4) -0.0021(3) -0.0001(3) 0.0078(3)

loop_
_atom_type_symbol
_atom_type_description
_atom_type_scat_dispersion_real
_atom_type_scat_dispersion_imag
_atom_type_scat_source
C C 0.0033 0.0016 'International Tables Vol C Tables 4.2.6.8 and 6.1.1.4'
H H 0.0000 0.0000 'International Tables Vol C Tables 4.2.6.8 and 6.1.1.4'
N N 0.0061 0.0033 'International Tables Vol C Tables 4.2.6.8 and 6.1.1.4'
O O 0.0106 0.0060 'International Tables Vol C Tables 4.2.6.8 and 6.1.1.4'

loop_
_geom_angle_atom_site_label_1
_geom_angle_atom_site_label_2
_geom_angle_atom_site_label_3
_geom_angle
N1 C2 N2 117.52(8)
N1 C2 C3 121.28(9)
N2 C2 C3 121.19(9)
C4 C3 C2 119.03(9)
C4 C3 H3 120.5
C2 C3 H3 120.5
C3 C4 C5 119.78(9)
C3 C4 H4 120.1
C5 C4 H4 120.1
C6 C5 C4 117.51(9)
C6 C5 H5 121.2
C4 C5 H5 121.2
N1 C6 C5 124.44(10)
N1 C6 H6 117.8
C5 C6 H6 117.8
N2 C7 C8 113.48(8)
N2 C7 H7A 108.9
C8 C7 H7A 108.9
N2 C7 H7B 108.9
C8 C7 H7B 108.9
H7A C7 H7B 107.7
O1 C8 C7 108.62(8)
O1 C8 H8A 110.0
C7 C8 H8A 110.0
O1 C8 H8B 110.0
C7 C8 H8B 110.0
H8A C8 H8B 108.3
N2 C9 C10 114.64(8)
N2 C9 H9A 108.6
C10 C9 H9A 108.6
N2 C9 H9B 108.6
C10 C9 H9B 108.6
H9A C9 H9B 107.6
C15 C10 C11 118.71(9)
C15 C10 C9 122.05(9)
C11 C10 C9 119.21(9)
C12 C11 C10 120.88(9)
C12 C11 H11 119.6
C10 C11 H11 119.6
C13 C12 C11 119.81(9)
C13 C12 H12 120.1
C11 C12 H12 120.1
C12 C13 C14 119.79(10)
C12 C13 H13 120.1
C14 C13 H13 120.1
C13 C14 C15 120.29(10)
C13 C14 H14 119.9
C15 C14 H14 119.9
C14 C15 C10 120.51(9)
C14 C15 H15 119.7
C10 C15 H15 119.7
C6 N1 C2 117.93(9)
C2 N2 C9 120.36(8)
C2 N2 C7 121.47(8)
C9 N2 C7 117.59(8)
C8 O1 H1 108.9

loop_
_geom_bond_atom_site_label_1
_geom_bond_atom_site_label_2
_geom_bond_distance
C2 N1 1.3479(12)
C2 N2 1.3701(13)
C2 C3 1.4137(13)
C3 C4 1.3795(14)
C3 H3 0.9300
C4 C5 1.3921(15)
C4 H4 0.9300
C5 C6 1.3763(15)
C5 H5 0.9300
C6 N1 1.3469(13)
C6 H6 0.9300
C7 N2 1.4586(12)
C7 C8 1.5168(13)
C7 H7A 0.9700
C7 H7B 0.9700
C8 O1 1.4198(12)
C8 H8A 0.9700
C8 H8B 0.9700
C9 N2 1.4531(12)
C9 C10 1.5191(14)
C9 H9A 0.9700
C9 H9B 0.9700
C10 C15 1.3933(14)
C10 C11 1.3963(13)
C11 C12 1.3921(14)
C11 H11 0.9300
C12 C13 1.3874(16)
C12 H12 0.9300
C13 C14 1.3898(15)
C13 H13 0.9300
C14 C15 1.3906(15)
C14 H14 0.9300
C15 H15 0.9300
O1 H1 0.8900

loop_
_geom_hbond_atom_site_label_D
_geom_hbond_atom_site_label_H
_geom_hbond_atom_site_label_A
_geom_hbond_distance_DH
_geom_hbond_distance_HA
_geom_hbond_distance_DA
_geom_hbond_angle_DHA
_geom_hbond_site_symmetry_A
O1 H1 N1 0.89 1.97 2.8236(12) 161.3 2_545

loop_
_geom_torsion_atom_site_label_1
_geom_torsion_atom_site_label_2
_geom_torsion_atom_site_label_3
_geom_torsion_atom_site_label_4
_geom_torsion
N1 C2 C3 C4 1.25(14)
N2 C2 C3 C4 -178.04(8)
C2 C3 C4 C5 0.36(15)
C3 C4 C5 C6 -1.10(15)
C4 C5 C6 N1 0.30(16)
N2 C7 C8 O1 59.43(10)
N2 C9 C10 C15 18.67(13)
N2 C9 C10 C11 -163.42(8)
C15 C10 C11 C12 1.25(14)
C9 C10 C11 C12 -176.73(9)
C10 C11 C12 C13 -1.32(15)
C11 C12 C13 C14 0.37(15)
C12 C13 C14 C15 0.63(16)
C13 C14 C15 C10 -0.70(16)
C11 C10 C15 C14 -0.24(15)
C9 C10 C15 C14 177.68(9)
C5 C6 N1 C2 1.26(15)
N2 C2 N1 C6 177.30(8)
C3 C2 N1 C6 -2.01(13)
N1 C2 N2 C9 178.89(8)
C3 C2 N2 C9 -1.79(13)
N1 C2 N2 C7 7.89(13)
C3 C2 N2 C7 -172.80(8)
C10 C9 N2 C2 72.94(11)
C10 C9 N2 C7 -115.71(9)
C8 C7 N2 C2 84.48(11)
C8 C7 N2 C9 -86.77(10)
